data_1560618
loop_
_publ_author_name
'Gurzhiy, Vladislav V.'
'Krivovichev, Sergey V.'
'Tananaev, Ivan G.'

_publ_section_title
;
 Dehydration-driven evolution of topological complexity in ethylamonium
 uranyl selenates
;
_journal_name_full 'Journal of Solid State Chemistry'
_journal_page_first 105
_journal_page_last 112
_journal_paper_doi 10.1016/j.jssc.2017.01.005
_journal_volume 247
_journal_year 2017
_chemical_formula_moiety 'H2 O11 Se2 U, C2 H8 N, H3 O'
_chemical_formula_sum 'C2 H13 N O12 Se2 U'
_chemical_formula_weight 639.08
_space_group_crystal_system triclinic
_space_group_IT_number 2
_space_group_name_Hall '-P 1'
_space_group_name_H-M_alt 'P -1'
_atom_sites_solution_hydrogens mixed
_cell_angle_alpha 79.559(15)
_cell_angle_beta 89.272(16)
_cell_angle_gamma 82.356(16)
_cell_formula_units_Z 2
_cell_length_a 7.5635(15)
_cell_length_b 7.6188(15)
_cell_length_c 12.101(2)
_cell_measurement_reflns_used 6709
_cell_measurement_temperature 293(2)
_cell_measurement_theta_max 29.63
_cell_measurement_theta_min 1.71
_cell_volume 679.6(2)
_computing_cell_refinement 'STOE X-AREA'
_computing_data_collection 'STOE X-AREA'
_computing_data_reduction 'STOE X-RED'
_computing_molecular_graphics 'Olex2 (Dolomanov et al., 2009)'
_computing_publication_material 'Olex2 (Dolomanov et al., 2009)'
_computing_structure_refinement 'ShelXL (Sheldrick, 2015)'
_computing_structure_solution 'ShelXS (Sheldrick, 2008)'
_diffrn_ambient_temperature 293(2)
_diffrn_detector_area_resol_mean 6.67
_diffrn_measured_fraction_theta_full 0.968
_diffrn_measured_fraction_theta_max 0.956
_diffrn_measurement_details
;
 90 frames, detector distance = 100 mm
;
_diffrn_measurement_device '2-circle goniometer'
_diffrn_measurement_device_type 'STOE IPDS 2'
_diffrn_measurement_method 'rotation method'
_diffrn_radiation_type MoK\a
_diffrn_radiation_wavelength 0.71073
_diffrn_reflns_av_R_equivalents 0.0300
_diffrn_reflns_av_unetI/netI 0.0346
_diffrn_reflns_number 5568
_diffrn_reflns_point_group_measured_fraction_full 0.968
_diffrn_reflns_point_group_measured_fraction_max 0.956
_diffrn_reflns_theta_full 25.242
_diffrn_reflns_theta_max 27.498
_diffrn_reflns_theta_min 1.711
_exptl_absorpt_coefficient_mu 17.351
_exptl_absorpt_correction_T_max 0.3403
_exptl_absorpt_correction_T_min 0.2037
_exptl_absorpt_correction_type integration
_exptl_absorpt_process_details 'STOE X-AREA'
_exptl_crystal_colour yellow-green
_exptl_crystal_density_diffrn 3.123
_exptl_crystal_description lamina
_exptl_crystal_F_000 576
_exptl_crystal_size_max 0.14
_exptl_crystal_size_mid 0.07
_exptl_crystal_size_min 0.02
_refine_diff_density_max 0.975
_refine_diff_density_min -1.114
_refine_diff_density_rms 0.166
_refine_ls_extinction_coef .
_refine_ls_extinction_method none
_refine_ls_goodness_of_fit_ref 1.066
_refine_ls_hydrogen_treatment constr
_refine_ls_matrix_type full
_refine_ls_number_parameters 165
_refine_ls_number_reflns 2874
_refine_ls_number_restraints 0
_refine_ls_restrained_S_all 1.066
_refine_ls_R_factor_all 0.0330
_refine_ls_R_factor_gt 0.0253
_refine_ls_shift/su_max 0.000
_refine_ls_shift/su_mean 0.000
_refine_ls_structure_factor_coef Fsqd
_refine_ls_weighting_details 'w=1/[\s^2^(Fo^2^)+(0.0259P)^2^+0.4551P] where P=(Fo^2^+2Fc^2^)/3'
_refine_ls_weighting_scheme calc
_refine_ls_wR_factor_gt 0.0500
_refine_ls_wR_factor_ref 0.0518
_reflns_Friedel_coverage 0.000
_reflns_Friedel_fraction_full .
_reflns_Friedel_fraction_max .
_reflns_number_gt 2552
_reflns_number_total 2874
_reflns_threshold_expression 'I > 2\s(I)'
_cod_data_source_file JSSC-2017-247-105.cif
_cod_data_source_block Compound_4_isk218c_pl
_cod_database_code 1560618
_shelx_space_group_comment
;
The symmetry employed for this shelxl refinement is uniquely defined
by the following loop, which should always be used as a source of
symmetry information in preference to the above space-group names.
They are only intended as comments.
;
_olex2_refinement_description
;
1. Fixed Uiso
 At 1.2 times of:
  All C(H,H) groups, All N(H,H,H) groups
 At 1.5 times of:
  All C(H,H,H) groups, All O(H,H) groups, All O(H,H,H) groups
2.a Riding coordinates:
 O7(H7A,H7B), O11(H11A,H11B,H11C)
2.b Secondary CH2 refined with riding coordinates:
 C1(H1D,H1E)
2.c Idealised Me refined as rotating group:
 N1(H1A,H1B,H1C), C2(H2A,H2B,H2C)
;

loop_
_space_group_symop_operation_xyz
'x, y, z'
'-x, -y, -z'

loop_
_atom_site_label
_atom_site_type_symbol
_atom_site_fract_x
_atom_site_fract_y
_atom_site_fract_z
_atom_site_U_iso_or_equiv
_atom_site_adp_type
_atom_site_occupancy
_atom_site_site_symmetry_order
_atom_site_calc_flag
_atom_site_refinement_flags_posn
_atom_site_refinement_flags_adp
_atom_site_refinement_flags_occupancy
_atom_site_disorder_assembly
_atom_site_disorder_group
U U -0.89183(3) -0.50024(3) -0.25080(2) 0.01483(6) Uani 1 1 d . . . . .
Se1 Se -1.23766(7) -0.35784(7) -0.47787(4) 0.01547(11) Uani 1 1 d . . . . .
Se2 Se -0.76115(7) -0.64046(7) 0.05196(4) 0.01528(11) Uani 1 1 d . . . . .
O1 O -0.8781(6) -0.7394(5) -0.2161(3) 0.0251(9) Uani 1 1 d . . . . .
O2 O -0.8089(6) -0.4938(5) -0.0653(3) 0.0227(9) Uani 1 1 d . . . . .
O3 O -1.1189(6) -0.5028(5) -0.3801(3) 0.0242(9) Uani 1 1 d . . . . .
O4 O -1.1644(6) -0.4653(6) -0.1536(3) 0.0267(9) Uani 1 1 d . . . . .
O5 O -0.9027(6) -0.2622(5) -0.2848(3) 0.0280(10) Uani 1 1 d . . . . .
O6 O -1.2583(6) -0.4711(6) -0.5800(3) 0.0253(9) Uani 1 1 d . . . . .
O7 O -0.5663(6) -0.4988(6) -0.2359(3) 0.0299(10) Uani 1 1 d . . . . .
H7A H -0.5245 -0.4388 -0.1880 0.045 Uiso 1 1 d R . . . .
H7B H -0.5047 -0.4443 -0.2922 0.045 Uiso 1 1 d R . . . .
O8 O -1.4337(6) -0.3021(6) -0.4295(4) 0.0310(10) Uani 1 1 d . . . . .
O9 O -0.5476(6) -0.6880(6) 0.0674(4) 0.0321(10) Uani 1 1 d . . . . .
O10 O -1.1355(6) -0.1836(5) -0.5207(4) 0.0293(10) Uani 1 1 d . . . . .
O12 O -0.8569(6) -0.8189(5) 0.0525(3) 0.0273(9) Uani 1 1 d . . . . .
N1 N -0.2351(8) -0.8591(7) -0.4403(5) 0.0338(13) Uani 1 1 d . . . . .
H1A H -0.3264 -0.7828 -0.4736 0.041 Uiso 1 1 calc GR . . . .
H1B H -0.2275 -0.9617 -0.4665 0.041 Uiso 1 1 calc GR . . . .
H1C H -0.1345 -0.8109 -0.4546 0.041 Uiso 1 1 calc GR . . . .
C1 C -0.2637(12) -0.8960(12) -0.3162(7) 0.048(2) Uani 1 1 d . . . . .
H1D H -0.1721 -0.9906 -0.2814 0.058 Uiso 1 1 calc R . . . .
H1E H -0.2515 -0.7885 -0.2862 0.058 Uiso 1 1 calc R . . . .
C2 C -0.4409(13) -0.9510(13) -0.2869(8) 0.058(2) Uani 1 1 d . . . . .
H2A H -0.4567 -0.9640 -0.2072 0.087 Uiso 1 1 calc GR . . . .
H2B H -0.4492 -1.0638 -0.3100 0.087 Uiso 1 1 calc GR . . . .
H2C H -0.5319 -0.8609 -0.3246 0.087 Uiso 1 1 calc GR . . . .
O11 O -0.7861(8) -0.0986(8) -0.0764(6) 0.0594(17) Uani 1 1 d . . . . .
H11A H -0.8814 -0.1612 -0.0693 0.089 Uiso 1 1 d R . . . .
H11B H -0.7656 -0.0467 -0.0164 0.089 Uiso 1 1 d R . . . .
H11C H -0.6779 -0.1674 -0.0608 0.089 Uiso 1 1 d R . . . .

loop_
_atom_site_aniso_label
_atom_site_aniso_U_11
_atom_site_aniso_U_22
_atom_site_aniso_U_33
_atom_site_aniso_U_23
_atom_site_aniso_U_13
_atom_site_aniso_U_12
U 0.01589(11) 0.01773(9) 0.01102(9) -0.00315(6) -0.00171(7) -0.00180(7)
Se1 0.0131(3) 0.0204(2) 0.0134(2) -0.00461(18) -0.00024(19) -0.0017(2)
Se2 0.0120(3) 0.0197(2) 0.0138(2) -0.00313(18) -0.00094(19) -0.0008(2)
O1 0.032(3) 0.0215(19) 0.0215(18) -0.0040(15) -0.0010(17) -0.0028(18)
O2 0.028(2) 0.0238(19) 0.0157(17) -0.0010(14) -0.0038(16) -0.0041(17)
O3 0.026(2) 0.029(2) 0.0164(17) -0.0023(15) -0.0063(16) -0.0015(18)
O4 0.022(2) 0.042(2) 0.0195(18) -0.0161(17) 0.0026(16) -0.0032(19)
O5 0.032(3) 0.022(2) 0.030(2) -0.0020(16) -0.0029(19) -0.0050(18)
O6 0.028(2) 0.033(2) 0.0186(18) -0.0104(16) 0.0008(17) -0.0115(19)
O7 0.021(2) 0.052(3) 0.0207(19) -0.0123(18) -0.0035(17) -0.011(2)
O8 0.015(2) 0.042(3) 0.034(2) -0.0070(19) 0.0087(18) 0.004(2)
O9 0.013(2) 0.038(2) 0.042(2) -0.004(2) -0.0059(19) 0.0031(19)
O10 0.030(3) 0.0195(19) 0.038(2) -0.0031(17) 0.006(2) -0.0078(18)
O12 0.028(3) 0.026(2) 0.031(2) -0.0083(17) 0.0020(18) -0.0088(18)
N1 0.029(3) 0.022(2) 0.049(3) -0.004(2) 0.006(3) 0.000(2)
C1 0.041(5) 0.054(5) 0.048(4) 0.001(4) -0.010(4) -0.010(4)
C2 0.053(6) 0.054(5) 0.060(5) 0.004(4) 0.005(4) -0.003(4)
O11 0.036(3) 0.051(3) 0.098(5) -0.032(3) -0.001(3) -0.002(3)

loop_
_atom_type_symbol
_atom_type_description
_atom_type_scat_dispersion_real
_atom_type_scat_dispersion_imag
_atom_type_scat_source
C C 0.0033 0.0016 'International Tables Vol C Tables 4.2.6.8 and 6.1.1.4'
H H 0.0000 0.0000 'International Tables Vol C Tables 4.2.6.8 and 6.1.1.4'
N N 0.0061 0.0033 'International Tables Vol C Tables 4.2.6.8 and 6.1.1.4'
O O 0.0106 0.0060 'International Tables Vol C Tables 4.2.6.8 and 6.1.1.4'
Se Se -0.0929 2.2259 'International Tables Vol C Tables 4.2.6.8 and 6.1.1.4'
U U -9.6767 9.6646 'International Tables Vol C Tables 4.2.6.8 and 6.1.1.4'

loop_
_exptl_crystal_face_index_h
_exptl_crystal_face_index_k
_exptl_crystal_face_index_l
_exptl_crystal_face_perp_dist
-1 0 0 0.0528
1 0 0 0.0270
0 0 -1 0.0229
0 0 1 0.0586
0 1 0 0.0805
0 -1 0 0.0708

loop_
_geom_angle_atom_site_label_1
_geom_angle_atom_site_label_2
_geom_angle_atom_site_label_3
_geom_angle
_geom_angle_site_symmetry_1
_geom_angle_site_symmetry_3
O1 U O2 89.52(15) . .
O1 U O3 88.35(17) . .
O1 U O4 91.10(18) . .
O1 U O6 89.44(17) . 2_344
O1 U O7 94.28(19) . .
O2 U O4 75.00(14) . .
O2 U O6 136.14(15) . 2_344
O2 U O7 69.41(14) . .
O3 U O2 148.39(15) . .
O3 U O4 73.51(14) . .
O3 U O6 75.38(15) . 2_344
O3 U O7 142.19(14) . .
O4 U O7 143.92(13) . .
O5 U O1 179.3(2) . .
O5 U O2 90.10(16) . .
O5 U O3 92.29(17) . .
O5 U O4 89.40(19) . .
O5 U O6 90.40(18) . 2_344
O5 U O7 85.01(19) . .
O6 U O4 148.86(14) 2_344 .
O6 U O7 66.95(14) 2_344 .
O3 Se1 O6 104.6(2) . .
O8 Se1 O3 109.3(2) . .
O8 Se1 O6 108.8(2) . .
O8 Se1 O10 112.0(2) . .
O10 Se1 O3 110.7(2) . .
O10 Se1 O6 111.2(2) . .
O4 Se2 O2 105.3(2) 2_345 .
O9 Se2 O2 109.6(2) . .
O9 Se2 O4 107.6(2) . 2_345
O9 Se2 O12 112.0(2) . .
O12 Se2 O2 110.7(2) . .
O12 Se2 O4 111.3(2) . 2_345
Se2 O2 U 137.2(2) . .
Se1 O3 U 137.7(2) . .
Se2 O4 U 135.4(2) 2_345 .
Se1 O6 U 135.4(2) . 2_344
U O7 H7A 119.3 . .
U O7 H7B 121.7 . .
H7A O7 H7B 91.8 . .
H1A N1 H1B 109.5 . .
H1A N1 H1C 109.5 . .
H1B N1 H1C 109.5 . .
C1 N1 H1A 109.5 . .
C1 N1 H1B 109.5 . .
C1 N1 H1C 109.5 . .
N1 C1 H1D 109.1 . .
N1 C1 H1E 109.1 . .
H1D C1 H1E 107.8 . .
C2 C1 N1 112.5(7) . .
C2 C1 H1D 109.1 . .
C2 C1 H1E 109.1 . .
C1 C2 H2A 109.5 . .
C1 C2 H2B 109.5 . .
C1 C2 H2C 109.5 . .
H2A C2 H2B 109.5 . .
H2A C2 H2C 109.5 . .
H2B C2 H2C 109.5 . .
H11A O11 H11B 114.8 . .
H11A O11 H11C 115.0 . .
H11B O11 H11C 87.1 . .

loop_
_geom_bond_atom_site_label_1
_geom_bond_atom_site_label_2
_geom_bond_distance
_geom_bond_site_symmetry_2
U O1 1.783(4) .
U O2 2.349(4) .
U O3 2.343(4) .
U O4 2.369(4) .
U O5 1.777(4) .
U O6 2.359(4) 2_344
U O7 2.473(4) .
Se1 O3 1.648(4) .
Se1 O6 1.651(4) .
Se1 O8 1.619(4) .
Se1 O10 1.625(4) .
Se2 O2 1.651(4) .
Se2 O4 1.643(4) 2_345
Se2 O9 1.613(4) .
Se2 O12 1.622(4) .
O4 Se2 1.643(4) 2_345
O6 U 2.359(4) 2_344
O7 H7A 0.8859 .
O7 H7B 0.8910 .
N1 H1A 0.8900 .
N1 H1B 0.8900 .
N1 H1C 0.8900 .
N1 C1 1.495(10) .
C1 H1D 0.9700 .
C1 H1E 0.9700 .
C1 C2 1.477(13) .
C2 H2A 0.9600 .
C2 H2B 0.9600 .
C2 H2C 0.9600 .
O11 H11A 0.9107 .
O11 H11B 0.9118 .
O11 H11C 0.9135 .

loop_
_geom_hbond_atom_site_label_D
_geom_hbond_atom_site_label_H
_geom_hbond_atom_site_label_A
_geom_hbond_distance_DH
_geom_hbond_distance_HA
_geom_hbond_distance_DA
_geom_hbond_angle_DHA
_geom_hbond_site_symmetry_A
O7 H7A O9 0.89 2.01 2.890(6) 173.4 2_445
O7 H7B O8 0.89 1.92 2.794(7) 164.9 1_655
N1 H1A O6 0.89 2.60 3.112(7) 117.4 1_655
N1 H1A O8 0.89 2.13 2.975(7) 157.2 2_344
N1 H1B O10 0.89 1.96 2.825(7) 163.1 1_645
N1 H1C O10 0.89 2.06 2.888(8) 155.1 2_444
O11 H11A O2 0.91 2.51 3.017(7) 115.4 .
O11 H11A O12 0.91 2.01 2.852(8) 153.1 2_345
O11 H11B O12 0.91 2.09 2.853(7) 140.3 1_565
O11 H11C O9 0.91 1.91 2.807(7) 165.7 2_445

loop_
_geom_torsion_atom_site_label_1
_geom_torsion_atom_site_label_2
_geom_torsion_atom_site_label_3
_geom_torsion_atom_site_label_4
_geom_torsion
_geom_torsion_site_symmetry_1
_geom_torsion_site_symmetry_2
_geom_torsion_site_symmetry_3
_geom_torsion_site_symmetry_4
O3 Se1 O6 U -96.6(3) . . . 2_344
O4 Se2 O2 U -145.9(3) 2_345 . . .
O6 Se1 O3 U 141.8(3) . . . .
O8 Se1 O3 U -101.9(4) . . . .
O8 Se1 O6 U 146.8(3) . . . 2_344
O9 Se2 O2 U 98.6(4) . . . .
O10 Se1 O3 U 21.9(4) . . . .
O10 Se1 O6 U 22.9(4) . . . 2_344
O12 Se2 O2 U -25.5(4) . . . .
